data_7008769
loop_
_publ_author_name
'Jones, Cameron'
'Junk, Peter C.'
'Platts, Jamie A.'
'Rathmann, Daniel'
'Stasch, Andreas'

_publ_section_title
;
 Synthesis, characterisation and theoretical studies of
 amidinato-indium(I) and thallium(I) complexes: isomers of neutral
 group 13 metal(I) carbene analogues.
;
_journal_issue 15
_journal_name_full 'Dalton transactions (Cambridge, England : 2003)'
_journal_page_first 2497
_journal_page_last 2499
_journal_paper_doi 10.1039/b507242e
_journal_year 2005
_chemical_formula_sum 'C58 H87 In N4'
_chemical_formula_weight 955.14
_chemical_name_systematic
;
?
;
_space_group_IT_number 1
_symmetry_cell_setting triclinic
_symmetry_space_group_name_Hall 'P 1'
_symmetry_space_group_name_H-M 'P 1'
_atom_sites_solution_hydrogens geom
_atom_sites_solution_primary direct
_atom_sites_solution_secondary difmap
_audit_creation_method SHELXL-97
_cell_angle_alpha 102.258(10)
_cell_angle_beta 109.421(10)
_cell_angle_gamma 105.790(10)
_cell_formula_units_Z 1
_cell_length_a 10.436(2)
_cell_length_b 10.670(2)
_cell_length_c 14.277(3)
_cell_measurement_temperature 150(2)
_cell_volume 1360.1(5)
_computing_structure_refinement 'SHELXL-97 (Sheldrick, 1997)'
_computing_structure_solution 'SHELXS-97 (Sheldrick, 1990)'
_diffrn_ambient_temperature 150(2)
_diffrn_measured_fraction_theta_full 0.974
_diffrn_measured_fraction_theta_max 0.974
_diffrn_measurement_device_type 'Nonius Kappa CCD'
_diffrn_radiation_monochromator graphite
_diffrn_radiation_source 'fine-focus sealed tube'
_diffrn_radiation_type MoK\a
_diffrn_radiation_wavelength 0.71073
_diffrn_reflns_av_R_equivalents 0.0630
_diffrn_reflns_av_sigmaI/netI 0.0730
_diffrn_reflns_limit_h_max 13
_diffrn_reflns_limit_h_min -13
_diffrn_reflns_limit_k_max 13
_diffrn_reflns_limit_k_min -12
_diffrn_reflns_limit_l_max 17
_diffrn_reflns_limit_l_min -17
_diffrn_reflns_number 21996
_diffrn_reflns_theta_full 26.60
_diffrn_reflns_theta_max 26.60
_diffrn_reflns_theta_min 3.03
_exptl_absorpt_coefficient_mu 0.473
_exptl_absorpt_correction_T_max 0.884
_exptl_absorpt_correction_T_min 0.748
_exptl_absorpt_correction_type multi-scan
_exptl_absorpt_process_details 'Sortav (Blessing, 1995)'
_exptl_crystal_colour 'pale yellow'
_exptl_crystal_density_diffrn 1.166
_exptl_crystal_density_method 'not measured'
_exptl_crystal_description block
_exptl_crystal_F_000 512
_exptl_crystal_size_max 0.20
_exptl_crystal_size_mid 0.20
_exptl_crystal_size_min 0.15
_refine_diff_density_max 0.540
_refine_diff_density_min -0.466
_refine_diff_density_rms 0.061
_refine_ls_abs_structure_details 'Flack H D (1983), Acta Cryst. A39, 876-881'
_refine_ls_abs_structure_Flack 0.48(3)
_refine_ls_extinction_method none
_refine_ls_goodness_of_fit_ref 1.033
_refine_ls_hydrogen_treatment mixed
_refine_ls_matrix_type full
_refine_ls_number_parameters 618
_refine_ls_number_reflns 10385
_refine_ls_number_restraints 48
_refine_ls_restrained_S_all 1.054
_refine_ls_R_factor_all 0.0681
_refine_ls_R_factor_gt 0.0529
_refine_ls_shift/su_max 0.001
_refine_ls_shift/su_mean 0.000
_refine_ls_structure_factor_coef Fsqd
_refine_ls_weighting_details 'calc w=1/[\s^2^(Fo^2^)+(0.0442P)^2^+1.0293P] where P=(Fo^2^+2Fc^2^)/3'
_refine_ls_weighting_scheme calc
_refine_ls_wR_factor_gt 0.1175
_refine_ls_wR_factor_ref 0.1261
_reflns_number_gt 8720
_reflns_number_total 10385
_reflns_threshold_expression >2sigma(I)
_cod_data_source_file b507242e.txt
_cod_data_source_block compound4
_cod_original_sg_symbol_H-M P1
_cod_database_code 7008769

loop_
_symmetry_equiv_pos_as_xyz
'x, y, z'

loop_
_atom_site_label
_atom_site_type_symbol
_atom_site_fract_x
_atom_site_fract_y
_atom_site_fract_z
_atom_site_U_iso_or_equiv
_atom_site_adp_type
_atom_site_occupancy
_atom_site_symmetry_multiplicity
_atom_site_calc_flag
_atom_site_refinement_flags
_atom_site_disorder_assembly
_atom_site_disorder_group
In1 In 0.10737(5) 0.39540(5) 0.39559(4) 0.0311(2) Uani 0.6193(15) 1 d P A 1
In1A In 0.10669(8) 0.48661(8) 0.55055(6) 0.0275(4) Uani 0.3807(15) 1 d P A 2
N1 N 0.0105(5) 0.2838(5) 0.2145(4) 0.0254(12) Uani 1 1 d U . .
N2 N 0.2259(5) 0.2794(4) 0.2006(3) 0.0243(10) Uani 1 1 d . . .
N3 N 0.2012(6) 0.6012(6) 0.7319(5) 0.0284(14) Uani 1 1 d . B 1
H3 H 0.1478 0.5571 0.6641 0.034 Uiso 1 1 calc R B 1
N4 N -0.0135(5) 0.6023(4) 0.7466(3) 0.0238(10) Uani 1 1 d . B .
C1 C 0.0875(6) 0.2518(6) 0.1571(4) 0.0269(13) Uani 1 1 d . A .
C2 C 0.0180(8) 0.1789(7) 0.0355(5) 0.038(2) Uani 1 1 d D . .
C3 C -0.0789(11) 0.0207(10) 0.0144(8) 0.034(3) Uani 0.489(7) 1 d PDU A 1
H3A H -0.1572 0.0190 0.0381 0.051 Uiso 0.489(7) 1 calc PR A 1
H3B H -0.0163 -0.0212 0.0534 0.051 Uiso 0.489(7) 1 calc PR A 1
H3C H -0.1219 -0.0314 -0.0611 0.051 Uiso 0.489(7) 1 calc PR A 1
C3A C -0.1462(8) 0.1465(8) -0.0233(6) 0.0216(18) Uiso 0.511(7) 1 d PD A 2
H3A1 H -0.1661 0.2312 -0.0068 0.032 Uiso 0.511(7) 1 calc PR A 2
H3A2 H -0.2020 0.0779 -0.0014 0.032 Uiso 0.511(7) 1 calc PR A 2
H3A3 H -0.1752 0.1096 -0.0994 0.032 Uiso 0.511(7) 1 calc PR A 2
C4 C -0.0651(14) 0.2426(13) -0.0256(8) 0.043(3) Uani 0.489(7) 1 d PDU A 1
H4A H -0.0993 0.1927 -0.1007 0.065 Uiso 0.489(7) 1 calc PR A 1
H4B H -0.0034 0.3389 -0.0089 0.065 Uiso 0.489(7) 1 calc PR A 1
H4C H -0.1495 0.2398 -0.0090 0.065 Uiso 0.489(7) 1 calc PR A 1
C4A C 0.0868(11) 0.3050(10) -0.0050(8) 0.049(3) Uiso 0.511(7) 1 d PD A 2
H4A1 H 0.0544 0.2696 -0.0815 0.073 Uiso 0.511(7) 1 calc PR A 2
H4A2 H 0.1940 0.3399 0.0295 0.073 Uiso 0.511(7) 1 calc PR A 2
H4A3 H 0.0529 0.3800 0.0131 0.073 Uiso 0.511(7) 1 calc PR A 2
C5 C 0.1359(14) 0.1648(15) -0.0033(10) 0.046(4) Uani 0.489(7) 1 d PDU A 1
H5A H 0.0888 0.1046 -0.0771 0.069 Uiso 0.489(7) 1 calc PR A 1
H5B H 0.1963 0.1246 0.0398 0.069 Uiso 0.489(7) 1 calc PR A 1
H5C H 0.1978 0.2562 0.0026 0.069 Uiso 0.489(7) 1 calc PR A 1
C5A C 0.0631(13) 0.0694(11) 0.0100(8) 0.055(3) Uiso 0.511(7) 1 d PD A 2
H5A1 H 0.0251 0.0296 -0.0668 0.083 Uiso 0.511(7) 1 calc PR A 2
H5A2 H 0.0254 -0.0016 0.0381 0.083 Uiso 0.511(7) 1 calc PR A 2
H5A3 H 0.1702 0.1033 0.0407 0.083 Uiso 0.511(7) 1 calc PR A 2
C6 C -0.1399(6) 0.2571(5) 0.1803(4) 0.0221(11) Uani 1 1 d . A .
C7 C -0.2337(6) 0.1368(6) 0.1837(4) 0.0285(13) Uani 1 1 d . . .
C8 C -0.3801(6) 0.1185(6) 0.1565(4) 0.0349(14) Uani 1 1 d . A .
H8 H -0.4449 0.0368 0.1570 0.042 Uiso 1 1 calc R . .
C9 C -0.4330(6) 0.2163(7) 0.1288(5) 0.0393(15) Uani 1 1 d . . .
H9 H -0.5333 0.2020 0.1108 0.047 Uiso 1 1 calc R A .
C10 C -0.3405(6) 0.3344(6) 0.1274(4) 0.0331(14) Uani 1 1 d . A .
H10 H -0.3783 0.4006 0.1071 0.040 Uiso 1 1 calc R . .
C11 C -0.1939(6) 0.3591(6) 0.1549(4) 0.0262(12) Uani 1 1 d . . .
C12 C -0.1818(7) 0.0280(6) 0.2169(5) 0.0395(15) Uani 1 1 d . A .
H12 H -0.0825 0.0460 0.2172 0.047 Uiso 1 1 calc R . .
C13 C -0.1665(11) 0.0395(9) 0.3276(7) 0.077(3) Uani 1 1 d . . .
H13A H -0.2618 0.0257 0.3304 0.116 Uiso 1 1 calc R A .
H13B H -0.0962 0.1313 0.3760 0.116 Uiso 1 1 calc R . .
H13C H -0.1317 -0.0312 0.3484 0.116 Uiso 1 1 calc R . .
C14 C -0.2805(10) -0.1190(7) 0.1421(7) 0.078(3) Uani 1 1 d . . .
H14A H -0.2396 -0.1845 0.1666 0.117 Uiso 1 1 calc R A .
H14B H -0.2865 -0.1266 0.0711 0.117 Uiso 1 1 calc R . .
H14C H -0.3787 -0.1400 0.1409 0.117 Uiso 1 1 calc R . .
C15 C -0.0938(7) 0.4945(6) 0.1546(5) 0.0347(14) Uani 1 1 d . A .
H15 H -0.0041 0.4811 0.1513 0.042 Uiso 1 1 calc R . .
C16 C -0.0473(10) 0.6090(7) 0.2565(6) 0.064(2) Uani 1 1 d . . .
H16A H 0.0208 0.6941 0.2580 0.096 Uiso 1 1 calc R A .
H16B H 0.0010 0.5824 0.3164 0.096 Uiso 1 1 calc R . .
H16C H -0.1337 0.6247 0.2610 0.096 Uiso 1 1 calc R . .
C17 C -0.1646(8) 0.5381(7) 0.0610(5) 0.0498(18) Uani 1 1 d . . .
H17A H -0.2472 0.5610 0.0666 0.075 Uiso 1 1 calc R A .
H17B H -0.1998 0.4620 -0.0048 0.075 Uiso 1 1 calc R . .
H17C H -0.0923 0.6192 0.0612 0.075 Uiso 1 1 calc R . .
C18 C 0.3043(6) 0.3474(5) 0.3098(4) 0.0221(11) Uani 1 1 d . A .
C19 C 0.3216(6) 0.2679(5) 0.3774(4) 0.0253(12) Uani 1 1 d . . .
C20 C 0.4081(6) 0.3372(6) 0.4843(4) 0.0317(13) Uani 1 1 d . A .
H20 H 0.4197 0.2855 0.5309 0.038 Uiso 1 1 calc R . .
C21 C 0.4774(6) 0.4788(6) 0.5245(4) 0.0363(14) Uani 1 1 d . . .
H21 H 0.5373 0.5234 0.5977 0.044 Uiso 1 1 calc R A .
C22 C 0.4596(6) 0.5562(6) 0.4576(4) 0.0352(14) Uani 1 1 d . A .
H22 H 0.5062 0.6540 0.4860 0.042 Uiso 1 1 calc R . .
C23 C 0.3749(5) 0.4931(5) 0.3499(4) 0.0234(11) Uani 1 1 d . . .
C24 C 0.2528(7) 0.1122(6) 0.3318(4) 0.0321(13) Uani 1 1 d . A .
H24 H 0.1529 0.0880 0.2761 0.038 Uiso 1 1 calc R . .
C25 C 0.2329(9) 0.0445(7) 0.4124(6) 0.056(2) Uani 1 1 d . . .
H25A H 0.3291 0.0625 0.4668 0.084 Uiso 1 1 calc R A .
H25B H 0.1803 -0.0554 0.3773 0.084 Uiso 1 1 calc R . .
H25C H 0.1767 0.0829 0.4450 0.084 Uiso 1 1 calc R . .
C26 C 0.3388(7) 0.0568(6) 0.2774(5) 0.0422(16) Uani 1 1 d . . .
H26A H 0.4328 0.0673 0.3306 0.063 Uiso 1 1 calc R A .
H26B H 0.3561 0.1086 0.2309 0.063 Uiso 1 1 calc R . .
H26C H 0.2829 -0.0412 0.2358 0.063 Uiso 1 1 calc R . .
C27 C 0.3651(6) 0.5746(6) 0.2737(4) 0.0311(13) Uani 1 1 d . A .
H27 H 0.2639 0.5294 0.2162 0.037 Uiso 1 1 calc R . .
C28 C 0.3880(10) 0.7239(7) 0.3222(6) 0.068(2) Uani 1 1 d . . .
H28A H 0.3150 0.7280 0.3505 0.101 Uiso 1 1 calc R A .
H28B H 0.3775 0.7687 0.2683 0.101 Uiso 1 1 calc R . .
H28C H 0.4864 0.7719 0.3792 0.101 Uiso 1 1 calc R . .
C29 C 0.4716(8) 0.5631(8) 0.2221(5) 0.0494(18) Uani 1 1 d . . .
H29A H 0.4564 0.6059 0.1671 0.074 Uiso 1 1 calc R A .
H29B H 0.4537 0.4654 0.1908 0.074 Uiso 1 1 calc R . .
H29C H 0.5726 0.6105 0.2756 0.074 Uiso 1 1 calc R . .
C30 C 0.1240(7) 0.6343(6) 0.7896(4) 0.0227(13) Uani 1 1 d . . .
C31 C 0.1948(6) 0.7120(7) 0.9089(5) 0.0331(15) Uani 1 1 d D B .
C32 C 0.0787(9) 0.7253(10) 0.9488(6) 0.081(3) Uani 1 1 d DU . .
H32A H 0.0142 0.6333 0.9395 0.122 Uiso 1 1 calc R B .
H32B H 0.0208 0.7700 0.9087 0.122 Uiso 1 1 calc R . .
H32C H 0.1264 0.7813 1.0236 0.122 Uiso 1 1 calc R . .
C33 C 0.2979(11) 0.6628(10) 0.9729(5) 0.093(3) Uani 1 1 d DU . .
H33A H 0.3293 0.7124 1.0476 0.139 Uiso 1 1 calc R B .
H33B H 0.3832 0.6792 0.9558 0.139 Uiso 1 1 calc R . .
H33C H 0.2504 0.5636 0.9581 0.139 Uiso 1 1 calc R . .
C34 C 0.2810(12) 0.8664(7) 0.9297(6) 0.108(4) Uani 1 1 d D . .
H34A H 0.2948 0.9227 0.9987 0.163 Uiso 1 1 calc R B .
H34B H 0.2258 0.8969 0.8748 0.163 Uiso 1 1 calc R . .
H34C H 0.3767 0.8769 0.9286 0.163 Uiso 1 1 calc R . .
C35 C 0.3559(6) 0.6279(6) 0.7659(4) 0.0279(13) Uani 1 1 d . . .
C36 C 0.4070(6) 0.5261(6) 0.7949(4) 0.0303(13) Uani 1 1 d . B .
C37 C 0.5545(7) 0.5502(7) 0.8201(4) 0.0373(15) Uani 1 1 d . . .
H37 H 0.5922 0.4831 0.8387 0.045 Uiso 1 1 calc R B .
C38 C 0.6478(6) 0.6703(6) 0.8187(4) 0.0363(15) Uani 1 1 d . B .
H38 H 0.7484 0.6855 0.8379 0.044 Uiso 1 1 calc R . .
C39 C 0.5941(6) 0.7675(6) 0.7894(5) 0.0373(15) Uani 1 1 d . . .
H39 H 0.6582 0.8487 0.7877 0.045 Uiso 1 1 calc R B .
C40 C 0.4489(6) 0.7483(6) 0.7627(4) 0.0295(13) Uani 1 1 d . B .
C41 C 0.3091(7) 0.3932(6) 0.7924(5) 0.0340(14) Uani 1 1 d . . .
H41 H 0.2199 0.4068 0.7967 0.041 Uiso 1 1 calc R B .
C42 C 0.3777(8) 0.3450(7) 0.8835(5) 0.0504(19) Uani 1 1 d . B .
H42A H 0.4609 0.3235 0.8779 0.076 Uiso 1 1 calc R . .
H42B H 0.3046 0.2621 0.8806 0.076 Uiso 1 1 calc R . .
H42C H 0.4115 0.4184 0.9505 0.076 Uiso 1 1 calc R . .
C43 C 0.2595(9) 0.2780(7) 0.6882(5) 0.060(2) Uani 1 1 d . B .
H43A H 0.1981 0.2993 0.6300 0.090 Uiso 1 1 calc R . .
H43B H 0.2032 0.1899 0.6910 0.090 Uiso 1 1 calc R . .
H43C H 0.3455 0.2711 0.6772 0.090 Uiso 1 1 calc R . .
C44 C 0.3917(7) 0.8546(6) 0.7256(5) 0.0372(14) Uani 1 1 d . . .
H44 H 0.2954 0.8398 0.7302 0.045 Uiso 1 1 calc R B .
C45 C 0.4921(9) 1.0036(7) 0.7901(8) 0.077(3) Uani 1 1 d . B .
H45A H 0.5201 1.0165 0.8652 0.116 Uiso 1 1 calc R . .
H45B H 0.4410 1.0650 0.7706 0.116 Uiso 1 1 calc R . .
H45C H 0.5800 1.0254 0.7762 0.116 Uiso 1 1 calc R . .
C46 C 0.3659(10) 0.8306(8) 0.6112(6) 0.067(2) Uani 1 1 d . B .
H46A H 0.4591 0.8449 0.6048 0.100 Uiso 1 1 calc R . .
H46B H 0.3245 0.8956 0.5862 0.100 Uiso 1 1 calc R . .
H46C H 0.2976 0.7357 0.5686 0.100 Uiso 1 1 calc R . .
C47 C -0.0900(5) 0.5347(5) 0.6366(4) 0.0224(11) Uani 1 1 d . . .
C48 C -0.1593(6) 0.3893(6) 0.5980(4) 0.0276(13) Uani 1 1 d . B .
C49 C -0.2429(6) 0.3247(6) 0.4907(5) 0.0340(14) Uani 1 1 d . . .
H49 H -0.2902 0.2270 0.4638 0.041 Uiso 1 1 calc R B .
C50 C -0.2593(6) 0.3981(6) 0.4220(4) 0.0378(15) Uani 1 1 d . B .
H50 H -0.3151 0.3511 0.3485 0.045 Uiso 1 1 calc R . .
C51 C -0.1940(6) 0.5407(6) 0.4606(4) 0.0345(14) Uani 1 1 d . . .
H51 H -0.2075 0.5910 0.4129 0.041 Uiso 1 1 calc R B .
C52 C -0.1093(6) 0.6121(6) 0.5673(4) 0.0251(12) Uani 1 1 d . B .
C53 C -0.1497(7) 0.3096(6) 0.6750(5) 0.0363(14) Uani 1 1 d . . .
H53 H -0.0477 0.3531 0.7315 0.044 Uiso 1 1 calc R B .
C54 C -0.1782(10) 0.1577(7) 0.6255(7) 0.069(2) Uani 1 1 d . B .
H54A H -0.2818 0.1088 0.5773 0.104 Uiso 1 1 calc R . .
H54B H -0.1536 0.1166 0.6810 0.104 Uiso 1 1 calc R . .
H54C H -0.1177 0.1501 0.5864 0.104 Uiso 1 1 calc R . .
C55 C -0.2529(8) 0.3241(7) 0.7272(6) 0.0491(17) Uani 1 1 d . B .
H55A H -0.2308 0.4223 0.7605 0.074 Uiso 1 1 calc R . .
H55B H -0.2401 0.2789 0.7809 0.074 Uiso 1 1 calc R . .
H55C H -0.3542 0.2805 0.6740 0.074 Uiso 1 1 calc R . .
C56 C -0.0403(7) 0.7684(6) 0.6121(5) 0.0335(14) Uani 1 1 d . . .
H56 H 0.0602 0.7941 0.6675 0.040 Uiso 1 1 calc R B .
C57 C -0.1306(7) 0.8276(7) 0.6671(5) 0.0435(16) Uani 1 1 d . B .
H57A H -0.2315 0.7993 0.6153 0.065 Uiso 1 1 calc R . .
H57B H -0.0854 0.9287 0.6953 0.065 Uiso 1 1 calc R . .
H57C H -0.1309 0.7914 0.7246 0.065 Uiso 1 1 calc R . .
C58 C -0.0251(9) 0.8401(8) 0.5313(6) 0.059(2) Uani 1 1 d . B .
H58A H 0.0253 0.8004 0.4935 0.088 Uiso 1 1 calc R . .
H58B H 0.0317 0.9392 0.5680 0.088 Uiso 1 1 calc R . .
H58C H -0.1225 0.8265 0.4810 0.088 Uiso 1 1 calc R . .

loop_
_atom_site_aniso_label
_atom_site_aniso_U_11
_atom_site_aniso_U_22
_atom_site_aniso_U_33
_atom_site_aniso_U_23
_atom_site_aniso_U_13
_atom_site_aniso_U_12
In1 0.0284(4) 0.0399(4) 0.0227(3) 0.0061(2) 0.0090(2) 0.0150(3)
In1A 0.0254(7) 0.0350(7) 0.0195(6) 0.0045(4) 0.0084(5) 0.0125(5)
N1 0.011(2) 0.038(3) 0.019(2) 0.005(2) -0.0001(19) 0.008(2)
N2 0.021(2) 0.027(3) 0.021(2) 0.0078(19) 0.0059(19) 0.008(2)
N3 0.029(3) 0.033(3) 0.023(3) 0.009(2) 0.011(2) 0.012(3)
N4 0.022(3) 0.026(3) 0.023(2) 0.0067(19) 0.009(2) 0.010(2)
C1 0.027(3) 0.030(3) 0.023(3) 0.010(2) 0.007(3) 0.013(3)
C2 0.027(4) 0.051(4) 0.018(3) -0.005(3) 0.000(3) 0.011(3)
C3 0.024(4) 0.040(5) 0.034(5) 0.004(4) 0.015(3) 0.008(4)
C4 0.057(6) 0.059(5) 0.021(4) 0.023(4) 0.012(4) 0.031(4)
C5 0.035(6) 0.068(7) 0.023(5) -0.006(4) 0.025(5) 0.001(4)
C6 0.016(3) 0.025(3) 0.022(3) 0.005(2) 0.006(2) 0.007(2)
C7 0.022(3) 0.029(3) 0.024(3) 0.001(2) 0.005(2) 0.007(3)
C8 0.028(3) 0.036(3) 0.032(3) 0.008(3) 0.011(3) 0.002(3)
C9 0.020(3) 0.050(4) 0.043(4) 0.015(3) 0.008(3) 0.013(3)
C10 0.028(3) 0.050(4) 0.029(3) 0.023(3) 0.011(2) 0.020(3)
C11 0.024(3) 0.033(3) 0.024(3) 0.010(2) 0.012(2) 0.011(3)
C12 0.033(4) 0.033(3) 0.053(4) 0.011(3) 0.021(3) 0.014(3)
C13 0.109(7) 0.080(6) 0.083(6) 0.057(5) 0.047(5) 0.064(6)
C14 0.067(6) 0.030(4) 0.109(7) -0.003(4) 0.025(5) 0.013(4)
C15 0.038(4) 0.044(4) 0.036(3) 0.023(3) 0.024(3) 0.019(3)
C16 0.084(6) 0.032(4) 0.060(5) 0.005(3) 0.032(4) 0.002(4)
C17 0.051(4) 0.068(5) 0.054(4) 0.041(4) 0.028(4) 0.033(4)
C18 0.021(3) 0.024(3) 0.026(3) 0.012(2) 0.010(2) 0.011(2)
C19 0.024(3) 0.030(3) 0.027(3) 0.010(2) 0.014(2) 0.013(2)
C20 0.031(3) 0.041(4) 0.033(3) 0.019(3) 0.016(3) 0.018(3)
C21 0.031(3) 0.047(4) 0.026(3) 0.013(3) 0.006(2) 0.016(3)
C22 0.028(3) 0.029(3) 0.030(3) -0.003(3) 0.003(3) 0.004(3)
C23 0.020(3) 0.021(3) 0.029(3) 0.010(2) 0.012(2) 0.004(2)
C24 0.032(3) 0.028(3) 0.036(3) 0.017(3) 0.012(3) 0.011(3)
C25 0.083(6) 0.032(3) 0.061(4) 0.025(3) 0.041(4) 0.011(4)
C26 0.047(4) 0.029(3) 0.059(4) 0.017(3) 0.026(3) 0.021(3)
C27 0.028(3) 0.034(3) 0.035(3) 0.018(3) 0.010(3) 0.015(3)
C28 0.099(7) 0.039(4) 0.058(5) 0.022(4) 0.018(4) 0.031(4)
C29 0.051(4) 0.065(5) 0.063(4) 0.051(4) 0.035(4) 0.030(4)
C30 0.026(3) 0.020(3) 0.022(3) 0.010(2) 0.011(3) 0.005(3)
C31 0.026(3) 0.055(4) 0.022(3) 0.010(3) 0.012(3) 0.019(3)
C32 0.067(5) 0.112(5) 0.041(4) -0.004(3) 0.016(3) 0.028(4)
C33 0.128(6) 0.117(5) 0.036(3) 0.007(3) 0.016(3) 0.088(5)
C34 0.170(9) 0.050(4) 0.038(4) -0.023(3) 0.028(5) -0.009(5)
C35 0.026(3) 0.037(3) 0.017(3) 0.004(2) 0.006(2) 0.012(3)
C36 0.031(3) 0.044(3) 0.020(3) 0.012(2) 0.011(2) 0.017(3)
C37 0.032(4) 0.053(4) 0.035(3) 0.016(3) 0.014(3) 0.027(3)
C38 0.019(3) 0.054(4) 0.029(3) 0.010(3) 0.007(2) 0.010(3)
C39 0.023(3) 0.040(4) 0.041(3) 0.005(3) 0.011(3) 0.010(3)
C40 0.028(3) 0.028(3) 0.025(3) 0.003(2) 0.009(2) 0.007(3)
C41 0.035(3) 0.031(3) 0.038(3) 0.013(3) 0.015(3) 0.014(3)
C42 0.064(5) 0.052(4) 0.063(5) 0.036(4) 0.039(4) 0.033(4)
C43 0.073(6) 0.054(5) 0.040(4) 0.012(3) 0.028(4) 0.001(4)
C44 0.035(4) 0.023(3) 0.051(4) 0.012(3) 0.014(3) 0.012(3)
C45 0.058(5) 0.034(4) 0.129(8) 0.016(4) 0.034(5) 0.016(4)
C46 0.100(7) 0.077(6) 0.062(5) 0.048(4) 0.045(5) 0.057(5)
C47 0.015(3) 0.029(3) 0.021(3) 0.004(2) 0.007(2) 0.008(2)
C48 0.024(3) 0.033(3) 0.027(3) 0.008(2) 0.007(2) 0.017(3)
C49 0.031(3) 0.031(3) 0.037(3) 0.008(3) 0.014(3) 0.011(3)
C50 0.031(3) 0.043(4) 0.020(3) -0.004(3) 0.004(2) 0.006(3)
C51 0.027(3) 0.052(4) 0.021(3) 0.015(3) 0.004(2) 0.015(3)
C52 0.021(3) 0.028(3) 0.030(3) 0.013(2) 0.011(2) 0.011(2)
C53 0.037(4) 0.023(3) 0.048(4) 0.016(3) 0.014(3) 0.012(3)
C54 0.100(7) 0.033(4) 0.088(6) 0.029(4) 0.040(5) 0.037(4)
C55 0.043(4) 0.056(4) 0.063(4) 0.036(4) 0.027(3) 0.022(4)
C56 0.035(3) 0.030(3) 0.042(3) 0.017(3) 0.017(3) 0.016(3)
C57 0.049(4) 0.041(4) 0.044(4) 0.014(3) 0.016(3) 0.027(3)
C58 0.075(6) 0.053(4) 0.058(4) 0.035(4) 0.030(4) 0.023(4)

loop_
_atom_type_symbol
_atom_type_description
_atom_type_scat_dispersion_real
_atom_type_scat_dispersion_imag
_atom_type_scat_source
C C 0.0033 0.0016 'International Tables Vol C Tables 4.2.6.8 and 6.1.1.4'
H H 0.0000 0.0000 'International Tables Vol C Tables 4.2.6.8 and 6.1.1.4'
N N 0.0061 0.0033 'International Tables Vol C Tables 4.2.6.8 and 6.1.1.4'
In In -0.7276 1.3100 'International Tables Vol C Tables 4.2.6.8 and 6.1.1.4'

loop_
_geom_angle_atom_site_label_1
_geom_angle_atom_site_label_2
_geom_angle_atom_site_label_3
_geom_angle
_geom_angle_site_symmetry_1
_geom_angle_site_symmetry_3
_geom_angle_publ_flag
C1 N1 C6 129.4(5) . . ?
C1 N1 In1 126.3(4) . . ?
C6 N1 In1 104.3(3) . . ?
C1 N2 C18 119.9(5) . . ?
C30 N3 C35 130.1(5) . . ?
C30 N4 C47 119.4(5) . . ?
N2 C1 N1 122.2(5) . . ?
N2 C1 C2 113.4(6) . . ?
N1 C1 C2 124.4(6) . . ?
C5A C2 C4 133.7(8) . . ?
C5A C2 C3A 115.0(7) . . ?
C4 C2 C3A 45.6(6) . . ?
C5A C2 C5 47.4(8) . . ?
C4 C2 C5 108.6(9) . . ?
C3A C2 C5 132.2(8) . . ?
C5A C2 C1 110.5(7) . . ?
C4 C2 C1 115.6(7) . . ?
C3A C2 C1 116.9(6) . . ?
C5 C2 C1 110.7(7) . . ?
C5A C2 C3 57.3(7) . . ?
C4 C2 C3 112.0(8) . . ?
C3A C2 C3 68.5(6) . . ?
C5 C2 C3 103.3(8) . . ?
C1 C2 C3 105.9(6) . . ?
C5A C2 C4A 111.0(8) . . ?
C4 C2 C4A 55.1(7) . . ?
C3A C2 C4A 100.2(6) . . ?
C5 C2 C4A 64.6(8) . . ?
C1 C2 C4A 101.9(6) . . ?
C3 C2 C4A 152.1(7) . . ?
N1 C6 C7 120.1(5) . . ?
N1 C6 C11 119.6(5) . . ?
C7 C6 C11 119.8(5) . . ?
C8 C7 C6 118.6(5) . . ?
C8 C7 C12 118.6(5) . . ?
C6 C7 C12 122.8(5) . . ?
C9 C8 C7 121.3(6) . . ?
C10 C9 C8 119.8(6) . . ?
C9 C10 C11 121.5(5) . . ?
C10 C11 C6 118.9(5) . . ?
C10 C11 C15 119.6(5) . . ?
C6 C11 C15 121.5(5) . . ?
C7 C12 C13 110.4(6) . . ?
C7 C12 C14 113.3(6) . . ?
C13 C12 C14 110.0(7) . . ?
C16 C15 C17 109.5(5) . . ?
C16 C15 C11 109.5(5) . . ?
C17 C15 C11 113.5(5) . . ?
N2 C18 C19 119.1(4) . . ?
N2 C18 C23 119.9(4) . . ?
C19 C18 C23 120.8(5) . . ?
C20 C19 C18 118.0(5) . . ?
C20 C19 C24 122.2(5) . . ?
C18 C19 C24 119.7(4) . . ?
C21 C20 C19 121.9(5) . . ?
C20 C21 C22 119.8(5) . . ?
C21 C22 C23 121.2(5) . . ?
C22 C23 C18 118.3(5) . . ?
C22 C23 C27 122.0(5) . . ?
C18 C23 C27 119.5(4) . . ?
C19 C24 C26 110.0(5) . . ?
C19 C24 C25 113.0(5) . . ?
C26 C24 C25 112.3(5) . . ?
C28 C27 C23 114.2(5) . . ?
C28 C27 C29 111.3(6) . . ?
C23 C27 C29 109.8(4) . . ?
N4 C30 N3 121.8(5) . . ?
N4 C30 C31 114.2(6) . . ?
N3 C30 C31 124.0(6) . . ?
C33 C31 C32 113.1(7) . . ?
C33 C31 C30 115.7(5) . . ?
C32 C31 C30 110.8(6) . . ?
C33 C31 C34 106.5(7) . . ?
C32 C31 C34 100.6(7) . . ?
C30 C31 C34 108.8(5) . . ?
C40 C35 C36 121.8(5) . . ?
C40 C35 N3 119.8(5) . . ?
C36 C35 N3 118.2(5) . . ?
C37 C36 C35 116.9(6) . . ?
C37 C36 C41 119.9(5) . . ?
C35 C36 C41 123.0(5) . . ?
C38 C37 C36 121.5(6) . . ?
C39 C38 C37 120.1(6) . . ?
C40 C39 C38 120.9(6) . . ?
C39 C40 C35 118.8(5) . . ?
C39 C40 C44 119.4(5) . . ?
C35 C40 C44 121.7(5) . . ?
C36 C41 C42 113.9(5) . . ?
C36 C41 C43 110.9(5) . . ?
C42 C41 C43 108.7(5) . . ?
C46 C44 C45 109.1(6) . . ?
C46 C44 C40 109.4(5) . . ?
C45 C44 C40 114.1(5) . . ?
C48 C47 N4 118.6(4) . . ?
C48 C47 C52 120.6(4) . . ?
N4 C47 C52 120.5(5) . . ?
C49 C48 C47 118.2(5) . . ?
C49 C48 C53 121.9(5) . . ?
C47 C48 C53 119.7(5) . . ?
C50 C49 C48 121.9(5) . . ?
C49 C50 C51 119.6(5) . . ?
C50 C51 C52 121.5(5) . . ?
C51 C52 C47 118.1(5) . . ?
C51 C52 C56 122.6(5) . . ?
C47 C52 C56 119.2(5) . . ?
C48 C53 C55 110.0(5) . . ?
C48 C53 C54 113.7(5) . . ?
C55 C53 C54 110.7(6) . . ?
C52 C56 C58 114.8(5) . . ?
C52 C56 C57 110.2(5) . . ?
C58 C56 C57 108.6(5) . . ?

loop_
_geom_bond_atom_site_label_1
_geom_bond_atom_site_label_2
_geom_bond_distance
_geom_bond_site_symmetry_2
_geom_bond_publ_flag
In1 N1 2.329(5) . ?
N1 C1 1.379(8) . ?
N1 C6 1.404(7) . ?
N2 C1 1.286(7) . ?
N2 C18 1.406(6) . ?
N3 C30 1.387(8) . ?
N3 C35 1.447(8) . ?
N4 C30 1.269(7) . ?
N4 C47 1.413(6) . ?
C1 C2 1.558(9) . ?
C2 C5A 1.397(11) . ?
C2 C4 1.430(11) . ?
C2 C3A 1.536(9) . ?
C2 C5 1.537(11) . ?
C2 C3 1.617(11) . ?
C2 C4A 1.655(11) . ?
C6 C7 1.408(8) . ?
C6 C11 1.414(7) . ?
C7 C8 1.391(8) . ?
C7 C12 1.507(8) . ?
C8 C9 1.375(8) . ?
C9 C10 1.372(8) . ?
C10 C11 1.380(8) . ?
C11 C15 1.537(8) . ?
C12 C13 1.510(10) . ?
C12 C14 1.529(9) . ?
C15 C16 1.516(9) . ?
C15 C17 1.531(8) . ?
C18 C19 1.414(7) . ?
C18 C23 1.416(7) . ?
C19 C20 1.389(7) . ?
C19 C24 1.510(7) . ?
C20 C21 1.377(8) . ?
C21 C22 1.388(8) . ?
C22 C23 1.391(7) . ?
C23 C27 1.526(7) . ?
C24 C26 1.521(8) . ?
C24 C25 1.523(8) . ?
C27 C28 1.513(8) . ?
C27 C29 1.541(9) . ?
C30 C31 1.538(8) . ?
C31 C33 1.457(8) . ?
C31 C32 1.527(9) . ?
C31 C34 1.556(9) . ?
C35 C40 1.403(8) . ?
C35 C36 1.413(8) . ?
C36 C37 1.394(8) . ?
C36 C41 1.490(8) . ?
C37 C38 1.391(9) . ?
C38 C39 1.381(8) . ?
C39 C40 1.378(8) . ?
C40 C44 1.529(8) . ?
C41 C42 1.528(8) . ?
C41 C43 1.535(8) . ?
C44 C46 1.516(9) . ?
C44 C45 1.518(9) . ?
C47 C48 1.412(7) . ?
C47 C52 1.417(7) . ?
C48 C49 1.386(7) . ?
C48 C53 1.520(8) . ?
C49 C50 1.375(8) . ?
C50 C51 1.384(8) . ?
C51 C52 1.389(7) . ?
C52 C56 1.515(7) . ?
C53 C55 1.523(9) . ?
C53 C54 1.525(8) . ?
C56 C58 1.540(9) . ?
C56 C57 1.585(8) . ?
